data_4512540
loop_
_publ_author_name
'Di Nicola, Corrado'
'Garau, Federica'
'Gazzano, Massimo'
'Lanza, Arianna'
'Monari, Magda'
'Nestola, Fabrizio'
'Pandolfo, Luciano'
'Pettinari, Claudio'

_publ_section_title
;
 Interaction of the Trinuclear Triangular Secondary Building Unit
 [Cu3(\m3-OH)(\m-pz)3]2+with 4,4&#x2032;-Bipyridine. Structural
 Characterizations of New Coordination Polymers and Hexanuclear
 CuIIClusters. 2\%
;
_journal_issue 3
_journal_name_full 'Crystal Growth &amp; Design'
_journal_page_first 1259
_journal_paper_doi 10.1021/cg501647r
_journal_volume 15
_journal_year 2015
_chemical_formula_sum 'C49.7 H64.01 Cu6 N16 O14.7'
_chemical_formula_weight 1502.02
_chemical_name_systematic
;
 ?
;
_space_group_IT_number 2
_symmetry_cell_setting triclinic
_symmetry_space_group_name_Hall '-P 1'
_symmetry_space_group_name_H-M 'P -1'
_atom_sites_solution_hydrogens geom
_atom_sites_solution_primary direct
_atom_sites_solution_secondary difmap
_audit_creation_method SHELXL-97
_cell_angle_alpha 74.8220(10)
_cell_angle_beta 76.150(2)
_cell_angle_gamma 86.264(2)
_cell_formula_units_Z 2
_cell_length_a 12.637(2)
_cell_length_b 13.239(2)
_cell_length_c 20.110(3)
_cell_measurement_reflns_used 9978
_cell_measurement_temperature 100(2)
_cell_measurement_theta_max 28.57
_cell_measurement_theta_min 2.30
_cell_volume 3152.6(8)
_computing_cell_refinement 'Bruker SAINT'
_computing_data_collection 'Bruker APEX2'
_computing_data_reduction 'Bruker SAINT'
_computing_molecular_graphics 'Bruker SHELXTL'
_computing_publication_material 'Bruker SHELXTL'
_computing_structure_refinement 'SHELXL-97 (Sheldrick, 2008)'
_computing_structure_solution 'SHELXS-97 (Sheldrick, 2008)'
_diffrn_ambient_temperature 100(2)
_diffrn_measured_fraction_theta_full 0.992
_diffrn_measured_fraction_theta_max 0.992
_diffrn_measurement_device_type 'Bruker APEX-II CCD'
_diffrn_measurement_method '\f and \w scans'
_diffrn_radiation_monochromator graphite
_diffrn_radiation_source 'fine-focus sealed tube'
_diffrn_radiation_type MoK\a
_diffrn_radiation_wavelength 0.71073
_diffrn_reflns_av_R_equivalents 0.0395
_diffrn_reflns_av_sigmaI/netI 0.0356
_diffrn_reflns_limit_h_max 16
_diffrn_reflns_limit_h_min -16
_diffrn_reflns_limit_k_max 16
_diffrn_reflns_limit_k_min -16
_diffrn_reflns_limit_l_max 25
_diffrn_reflns_limit_l_min -25
_diffrn_reflns_number 61948
_diffrn_reflns_theta_full 27.00
_diffrn_reflns_theta_max 27.00
_diffrn_reflns_theta_min 2.14
_exptl_absorpt_coefficient_mu 2.061
_exptl_absorpt_correction_T_max 0.923
_exptl_absorpt_correction_T_min 0.756
_exptl_absorpt_correction_type multi-scan
_exptl_absorpt_process_details SADABS
_exptl_crystal_colour blue
_exptl_crystal_density_diffrn 1.582
_exptl_crystal_density_method 'not measured'
_exptl_crystal_description block
_exptl_crystal_F_000 1532
_exptl_crystal_size_max 0.30
_exptl_crystal_size_mid 0.30
_exptl_crystal_size_min 0.27
_refine_diff_density_max 1.740
_refine_diff_density_min -1.074
_refine_diff_density_rms 0.135
_refine_ls_extinction_method none
_refine_ls_goodness_of_fit_ref 1.144
_refine_ls_hydrogen_treatment mixed
_refine_ls_matrix_type full
_refine_ls_number_parameters 828
_refine_ls_number_reflns 13667
_refine_ls_number_restraints 12
_refine_ls_restrained_S_all 1.170
_refine_ls_R_factor_all 0.0992
_refine_ls_R_factor_gt 0.0569
_refine_ls_shift/su_max 0.006
_refine_ls_shift/su_mean 0.000
_refine_ls_structure_factor_coef Fsqd
_refine_ls_weighting_details 'calc w=1/[\s^2^(Fo^2^)+(0.0144P)^2^+24.4045P] where P=(Fo^2^+2Fc^2^)/3'
_refine_ls_weighting_scheme calc
_refine_ls_wR_factor_gt 0.1080
_refine_ls_wR_factor_ref 0.1399
_reflns_number_gt 9670
_reflns_number_total 13667
_reflns_threshold_expression >2\s(I)
_cod_data_source_file cg501647r_si_002.cif
_cod_data_source_block comp2
_cod_depositor_comments
;
The following automatic conversions were performed:

'_symmetry_cell_setting' value 'Triclinic' changed to 'triclinic'
according to
/home/saulius/struct/COD-crude-data--automatic-downloads/rss-feeds/ACS/lib/dictionaries/cif_core.dic
dictionary named 'cif_core.dic' version 2.4.2 from 2011-04-26.

Automatic conversion script
Id: cif_fix_values 2935 2014-11-11 08:27:57Z andrius 

 Adding full bibliography for 4512540--4512546.cif.
;
_cod_original_cell_volume 3152.7(9)
_cod_original_sg_symbol_H-M 'P-1   '
_cod_original_formula_sum 'C49.70 H64.01 Cu6 N16 O14.70'
_cod_database_code 4512540

loop_
_symmetry_equiv_pos_as_xyz
'x, y, z'
'-x, -y, -z'

loop_
_atom_site_label
_atom_site_type_symbol
_atom_site_fract_x
_atom_site_fract_y
_atom_site_fract_z
_atom_site_U_iso_or_equiv
_atom_site_adp_type
_atom_site_occupancy
_atom_site_symmetry_multiplicity
_atom_site_calc_flag
_atom_site_refinement_flags
_atom_site_disorder_assembly
_atom_site_disorder_group
Cu1 Cu 0.37764(5) 0.00745(5) 0.39832(3) 0.02069(15) Uani 1 1 d D . .
Cu2 Cu 0.10684(5) -0.03175(5) 0.44289(3) 0.02147(15) Uani 1 1 d D . .
Cu3 Cu 0.28666(5) -0.23147(5) 0.47053(4) 0.02264(15) Uani 1 1 d D . .
Cu4 Cu 1.12074(5) 0.46976(5) 0.10173(3) 0.02277(15) Uani 1 1 d D . .
Cu5 Cu 1.39009(5) 0.51105(5) 0.06031(4) 0.02402(15) Uani 1 1 d D . .
Cu6 Cu 1.20938(5) 0.71233(5) 0.04863(4) 0.02414(15) Uani 1 1 d D . .
O1 O 0.2513(3) -0.0811(3) 0.46129(18) 0.0185(7) Uani 1 1 d D . .
H101 H 0.2493(16) -0.0714(16) 0.5018(8) 0.022 Uiso 1 1 d D . .
O2 O 1.2452(3) 0.5653(3) 0.04589(19) 0.0195(7) Uani 1 1 d D . .
H102 H 1.2475(16) 0.5646(16) 0.0031(8) 0.023 Uiso 1 1 d D . .
O3 O 0.0434(3) -0.0190(3) 0.55837(19) 0.0245(8) Uani 1 1 d . . .
O4 O 0.1985(3) -0.0568(3) 0.5933(2) 0.0281(9) Uani 1 1 d . . .
O5 O 0.3202(3) -0.3835(3) 0.4845(2) 0.0294(9) Uani 1 1 d . . .
O6 O 0.2440(4) -0.3712(4) 0.5929(3) 0.0513(13) Uani 1 1 d . . .
O7 O 1.5407(3) 0.4614(3) 0.0588(2) 0.0280(9) Uani 1 1 d . . .
O9 O 1.1763(4) 0.8620(3) 0.0454(3) 0.0395(11) Uani 1 1 d . . .
O10 O 1.2539(5) 0.8724(5) -0.0669(3) 0.0565(15) Uani 1 1 d . . .
N1 N 0.2766(4) 0.1242(4) 0.3774(2) 0.0260(10) Uani 1 1 d . . .
N2 N 0.1660(3) 0.1096(3) 0.4006(2) 0.0243(10) Uani 1 1 d . . .
N3 N 0.0689(4) -0.1763(4) 0.4497(3) 0.0260(10) Uani 1 1 d . . .
N4 N 0.1459(4) -0.2535(4) 0.4536(3) 0.0281(10) Uani 1 1 d . . .
N5 N 0.4355(4) -0.2002(3) 0.4704(2) 0.0245(10) Uani 1 1 d . . .
N6 N 0.4743(4) -0.1005(3) 0.4415(2) 0.0239(10) Uani 1 1 d . . .
N7 N 1.2231(4) 0.3515(4) 0.1105(3) 0.0291(11) Uani 1 1 d . . .
N8 N 1.3336(4) 0.3682(4) 0.0874(3) 0.0287(11) Uani 1 1 d . . .
N9 N 1.4261(4) 0.6482(4) 0.0693(3) 0.0282(10) Uani 1 1 d . . .
N10 N 1.3509(4) 0.7277(4) 0.0666(2) 0.0252(10) Uani 1 1 d . . .
N11 N 1.0598(4) 0.6847(4) 0.0495(3) 0.0265(10) Uani 1 1 d . . .
N12 N 1.0221(4) 0.5832(4) 0.0692(2) 0.0243(10) Uani 1 1 d . . .
N13 N 0.5092(4) 0.0945(3) 0.3398(2) 0.0234(10) Uani 1 1 d . . .
N14 N 0.9947(4) 0.3741(4) 0.1567(2) 0.0254(10) Uani 1 1 d . . .
N15 N 0.3612(4) -0.0760(4) 0.3116(2) 0.0253(10) Uani 1 1 d . . .
N16 N 0.1367(4) -0.4635(4) 0.1985(2) 0.0273(10) Uani 1 1 d . . .
C1 C 0.2921(5) 0.2260(5) 0.3464(4) 0.0455(18) Uani 1 1 d . . .
H1 H 0.3601 0.2567 0.3254 0.055 Uiso 1 1 calc R . .
C2 C 0.1940(6) 0.2805(5) 0.3495(4) 0.054(2) Uani 1 1 d . . .
H2 H 0.1827 0.3518 0.3324 0.064 Uiso 1 1 calc R . .
C3 C 0.1160(5) 0.2015(5) 0.3848(3) 0.0348(14) Uani 1 1 d . . .
H3 H 0.0410 0.2119 0.3955 0.042 Uiso 1 1 calc R . .
C4 C -0.0210(5) -0.2169(5) 0.4432(4) 0.0375(15) Uani 1 1 d . . .
H4 H -0.0860 -0.1806 0.4403 0.045 Uiso 1 1 calc R . .
C5 C -0.0038(6) -0.3204(5) 0.4415(4) 0.0458(17) Uani 1 1 d . . .
H5 H -0.0527 -0.3664 0.4370 0.055 Uiso 1 1 calc R . .
C6 C 0.1022(5) -0.3400(5) 0.4480(4) 0.0360(14) Uani 1 1 d . . .
H6 H 0.1382 -0.4036 0.4484 0.043 Uiso 1 1 calc R . .
C7 C 0.5184(5) -0.2626(5) 0.4870(3) 0.0293(12) Uani 1 1 d . . .
H7 H 0.5135 -0.3344 0.5071 0.035 Uiso 1 1 calc R . .
C8 C 0.6124(5) -0.2036(5) 0.4694(3) 0.0327(13) Uani 1 1 d . . .
H8 H 0.6814 -0.2269 0.4754 0.039 Uiso 1 1 calc R . .
C9 C 0.5811(4) -0.1024(4) 0.4411(3) 0.0253(12) Uani 1 1 d . . .
H9 H 0.6268 -0.0445 0.4243 0.030 Uiso 1 1 calc R . .
C10 C 1.2076(5) 0.2470(5) 0.1294(3) 0.0375(15) Uani 1 1 d . . .
H10 H 1.1400 0.2145 0.1468 0.045 Uiso 1 1 calc R . .
C11 C 1.3059(6) 0.1952(5) 0.1193(4) 0.0461(18) Uani 1 1 d . . .
H11 H 1.3182 0.1234 0.1280 0.055 Uiso 1 1 calc R . .
C12 C 1.3825(5) 0.2753(5) 0.0930(4) 0.0408(16) Uani 1 1 d . . .
H12 H 1.4575 0.2653 0.0810 0.049 Uiso 1 1 calc R . .
C13 C 1.5133(5) 0.6819(5) 0.0841(3) 0.0377(15) Uani 1 1 d . . .
H13 H 1.5764 0.6431 0.0883 0.045 Uiso 1 1 calc R . .
C14 C 1.4962(5) 0.7819(5) 0.0920(4) 0.0406(16) Uani 1 1 d . . .
H14 H 1.5435 0.8231 0.1027 0.049 Uiso 1 1 calc R . .
C15 C 1.3935(5) 0.8079(5) 0.0807(3) 0.0352(14) Uani 1 1 d . . .
H15 H 1.3588 0.8716 0.0826 0.042 Uiso 1 1 calc R . .
C16 C 0.9773(5) 0.7505(5) 0.0382(3) 0.0326(13) Uani 1 1 d . . .
H16 H 0.9816 0.8231 0.0251 0.039 Uiso 1 1 calc R . .
C17 C 0.8839(5) 0.6925(5) 0.0493(3) 0.0370(15) Uani 1 1 d . . .
H17 H 0.8150 0.7179 0.0445 0.044 Uiso 1 1 calc R . .
C18 C 0.9154(4) 0.5891(5) 0.0690(3) 0.0299(13) Uani 1 1 d . . .
H18 H 0.8695 0.5319 0.0805 0.036 Uiso 1 1 calc R . .
C19 C 0.5521(4) 0.1597(4) 0.3668(3) 0.0242(11) Uani 1 1 d . . .
H19 H 0.5154 0.1691 0.4108 0.029 Uiso 1 1 calc R . .
C20 C 0.6481(4) 0.2140(4) 0.3331(3) 0.0240(11) Uani 1 1 d . . .
H20 H 0.6741 0.2597 0.3536 0.029 Uiso 1 1 calc R . .
C21 C 0.7050(4) 0.1990(4) 0.2681(3) 0.0242(11) Uani 1 1 d . . .
C22 C 0.6606(5) 0.1302(5) 0.2404(3) 0.0346(14) Uani 1 1 d . . .
H22 H 0.6963 0.1179 0.1972 0.042 Uiso 1 1 calc R . .
C23 C 0.5635(5) 0.0802(5) 0.2773(3) 0.0370(15) Uani 1 1 d . . .
H23 H 0.5349 0.0348 0.2579 0.044 Uiso 1 1 calc R . .
C24 C 0.9591(5) 0.3597(5) 0.2267(3) 0.0304(13) Uani 1 1 d . . .
H24 H 0.9980 0.3890 0.2508 0.036 Uiso 1 1 calc R . .
C25 C 0.8661(4) 0.3023(5) 0.2645(3) 0.0284(12) Uani 1 1 d . . .
H25 H 0.8427 0.2944 0.3131 0.034 Uiso 1 1 calc R . .
C26 C 0.8081(4) 0.2566(4) 0.2295(3) 0.0238(11) Uani 1 1 d . . .
C27 C 0.8482(4) 0.2669(4) 0.1578(3) 0.0236(11) Uani 1 1 d . . .
H27 H 0.8136 0.2344 0.1330 0.028 Uiso 1 1 calc R . .
C28 C 0.9412(4) 0.3267(4) 0.1234(3) 0.0262(12) Uani 1 1 d . . .
H28 H 0.9674 0.3341 0.0750 0.031 Uiso 1 1 calc R . .
C29 C 0.4079(5) -0.1704(5) 0.3136(3) 0.0285(12) Uani 1 1 d . . .
H29 H 0.4713 -0.1846 0.3302 0.034 Uiso 1 1 calc R . .
C30 C 0.3666(5) -0.2477(5) 0.2922(3) 0.0286(12) Uani 1 1 d . . .
H30 H 0.4021 -0.3118 0.2942 0.034 Uiso 1 1 calc R . .
C31 C 0.2712(4) -0.2285(4) 0.2675(3) 0.0250(11) Uani 1 1 d . . .
C32 C 0.2249(5) -0.1290(4) 0.2624(3) 0.0277(12) Uani 1 1 d . . .
H32 H 0.1635 -0.1114 0.2438 0.033 Uiso 1 1 calc R . .
C33 C 0.2718(5) -0.0570(4) 0.2854(3) 0.0282(12) Uani 1 1 d . . .
H33 H 0.2393 0.0086 0.2825 0.034 Uiso 1 1 calc R . .
C34 C 0.2361(5) -0.4733(5) 0.2116(3) 0.0296(12) Uani 1 1 d . . .
H34 H 0.2768 -0.5324 0.2047 0.036 Uiso 1 1 calc R . .
C35 C 0.2818(5) -0.4007(5) 0.2347(3) 0.0309(13) Uani 1 1 d . . .
H35 H 0.3518 -0.4111 0.2426 0.037 Uiso 1 1 calc R . .
C36 C 0.2228(4) -0.3120(4) 0.2461(3) 0.0247(11) Uani 1 1 d . . .
C37 C 0.1173(5) -0.3040(5) 0.2362(3) 0.0325(13) Uani 1 1 d . . .
H37 H 0.0728 -0.2484 0.2460 0.039 Uiso 1 1 calc R . .
C38 C 0.0787(5) -0.3799(5) 0.2116(3) 0.0318(13) Uani 1 1 d . . .
H38 H 0.0086 -0.3721 0.2038 0.038 Uiso 1 1 calc R . .
C39 C 0.0994(4) -0.0361(4) 0.6056(3) 0.0250(11) Uani 1 1 d . . .
C40 C 0.0405(5) -0.0308(6) 0.6798(3) 0.0402(16) Uani 1 1 d . . .
H40A H 0.0037 0.0353 0.6778 0.048 Uiso 1 1 calc R . .
H40B H 0.0923 -0.0380 0.7087 0.048 Uiso 1 1 calc R . .
H40C H -0.0118 -0.0864 0.6998 0.048 Uiso 1 1 calc R . .
C41 C 0.2818(5) -0.4248(5) 0.5511(4) 0.0363(14) Uani 1 1 d . . .
C42 C 0.2855(7) -0.5428(6) 0.5735(5) 0.063(2) Uani 1 1 d . . .
H42A H 0.2785 -0.5705 0.5352 0.075 Uiso 1 1 calc R . .
H42B H 0.2268 -0.5680 0.6138 0.075 Uiso 1 1 calc R . .
H42C H 0.3537 -0.5651 0.5858 0.075 Uiso 1 1 calc R . .
C43 C 1.5956(5) 0.4317(5) 0.1072(3) 0.0320(13) Uani 1 1 d . . .
C45 C 1.2174(6) 0.9140(5) -0.0188(5) 0.054(2) Uani 1 1 d . . .
C46 C 1.2198(11) 1.0332(7) -0.0288(8) 0.123(5) Uani 1 1 d . . .
H46A H 1.1625 1.0530 0.0064 0.148 Uiso 1 1 calc R . .
H46B H 1.2096 1.0682 -0.0751 0.148 Uiso 1 1 calc R . .
H46C H 1.2889 1.0528 -0.0240 0.148 Uiso 1 1 calc R . .
O8 O 1.6959(3) 0.4239(4) 0.0934(2) 0.0349(10) Uani 1 1 d . . .
C44 C 1.5299(6) 0.4059(6) 0.1835(3) 0.0486(19) Uani 1 1 d . . .
H44A H 1.4715 0.3595 0.1888 0.058 Uiso 1 1 calc R . .
H44B H 1.5004 0.4692 0.1955 0.058 Uiso 1 1 calc R . .
H44C H 1.5764 0.3728 0.2144 0.058 Uiso 1 1 calc R . .
O1M O 0.4527(5) 0.5103(5) 0.3951(4) 0.0702(17) Uani 1 1 d . . .
H1M H 0.4181 0.5506 0.4171 0.084 Uiso 1 1 calc R . .
C1M C 0.3846(11) 0.4518(9) 0.3811(6) 0.096(4) Uani 1 1 d . . .
H1M1 H 0.3640 0.3920 0.4205 0.116 Uiso 1 1 calc R . .
H1M2 H 0.4193 0.4289 0.3396 0.116 Uiso 1 1 calc R . .
H1M3 H 0.3207 0.4919 0.3729 0.116 Uiso 1 1 calc R . .
O2M O 0.0501(8) 0.9421(7) 0.1559(4) 0.103(3) Uani 1 1 d . . .
H2M H 0.0875 0.9159 0.1254 0.123 Uiso 1 1 calc R . .
C2M C -0.0129(16) 1.0072(15) 0.1295(8) 0.176(9) Uani 1 1 d . . .
H2M1 H 0.0136 1.0765 0.1221 0.212 Uiso 1 1 calc R . .
H2M2 H -0.0840 0.9994 0.1608 0.212 Uiso 1 1 calc R . .
H2M3 H -0.0174 0.9962 0.0849 0.212 Uiso 1 1 calc R . .
O3MB O 0.5950(8) 0.5926(8) 0.2652(5) 0.070(3) Uani 0.63 1 d P A 1
H3MB H 0.6166 0.6500 0.2646 0.084 Uiso 0.63 1 calc PR A 1
C3MB C 0.683(3) 0.522(3) 0.263(3) 0.27(3) Uani 0.63 1 d P A 1
H3M1 H 0.7444 0.5542 0.2265 0.295 Uiso 0.63 1 calc PR A 1
H3M2 H 0.6624 0.4604 0.2516 0.295 Uiso 0.63 1 calc PR A 1
H3M3 H 0.7023 0.5022 0.3076 0.295 Uiso 0.63 1 calc PR A 1
O3MA O 0.794(3) 0.560(2) 0.2685(17) 0.166(14) Uani 0.37 1 d P B 2
H3MA H 0.8397 0.5162 0.2581 0.199 Uiso 0.37 1 calc PR B 2
C3MA C 0.7007(13) 0.5485(11) 0.2445(6) 0.025(4) Uani 0.37 1 d P B 2
H3M4 H 0.6450 0.5128 0.2837 0.060 Uiso 0.37 1 calc PR B 2
H3M5 H 0.7187 0.5085 0.2098 0.060 Uiso 0.37 1 calc PR B 2
H3M6 H 0.6746 0.6163 0.2237 0.060 Uiso 0.37 1 calc PR B 2
O1W O 0.7972(13) 0.8042(11) 0.2540(6) 0.30(2) Uani 0.606(18) 1 d PRD C 1
H1W H 0.8569 0.7815 0.2412 0.326 Uiso 0.606(18) 1 d PRD C 1
H2W H 0.7784 0.7697 0.3047 0.326 Uiso 0.606(18) 1 d PRD C 1
O2W O 0.6687(12) 0.8003(14) 0.2178(14) 0.121(12) Uani 0.394(18) 1 d P C 2
O4M O 0.6045(13) 0.9745(11) 0.1466(9) 0.135(5) Uani 0.70 1 d PD . .
H4M H 0.6512 1.0199 0.1357 0.162 Uiso 0.70 1 calc PR . .
C4M C 0.5034(16) 1.022(2) 0.1320(12) 0.173(12) Uani 0.70 1 d PD . .
H4M1 H 0.4454 0.9720 0.1532 0.225 Uiso 0.70 1 calc PR . .
H4M2 H 0.5101 1.0438 0.0818 0.225 Uiso 0.70 1 calc PR . .
H4M3 H 0.4875 1.0817 0.1515 0.225 Uiso 0.70 1 calc PR . .

loop_
_atom_site_aniso_label
_atom_site_aniso_U_11
_atom_site_aniso_U_22
_atom_site_aniso_U_33
_atom_site_aniso_U_23
_atom_site_aniso_U_13
_atom_site_aniso_U_12
Cu1 0.0131(3) 0.0219(3) 0.0247(3) -0.0050(3) 0.0004(2) -0.0048(2)
Cu2 0.0129(3) 0.0238(3) 0.0255(3) -0.0041(3) -0.0018(2) -0.0026(2)
Cu3 0.0163(3) 0.0203(3) 0.0312(4) -0.0083(3) -0.0026(3) -0.0032(2)
Cu4 0.0162(3) 0.0256(3) 0.0242(3) -0.0047(3) 0.0001(2) -0.0081(3)
Cu5 0.0154(3) 0.0251(3) 0.0277(3) -0.0020(3) -0.0019(3) -0.0030(3)
Cu6 0.0185(3) 0.0232(3) 0.0310(4) -0.0085(3) -0.0036(3) -0.0035(3)
O1 0.0117(17) 0.0201(17) 0.0228(18) -0.0055(14) -0.0014(14) -0.0039(13)
O2 0.0123(17) 0.0194(17) 0.0248(19) -0.0037(14) -0.0016(14) -0.0041(13)
O3 0.0156(18) 0.033(2) 0.0237(19) -0.0052(16) -0.0033(14) -0.0011(15)
O4 0.018(2) 0.038(2) 0.029(2) -0.0094(17) -0.0078(16) 0.0042(16)
O5 0.022(2) 0.0232(19) 0.041(2) -0.0099(17) -0.0017(17) -0.0019(15)
O6 0.044(3) 0.070(4) 0.043(3) -0.025(3) -0.003(2) -0.012(3)
O7 0.0171(19) 0.035(2) 0.026(2) -0.0008(17) -0.0034(15) 0.0007(16)
O9 0.032(2) 0.031(2) 0.060(3) -0.020(2) -0.011(2) 0.0006(18)
O10 0.053(3) 0.065(4) 0.046(3) 0.010(3) -0.019(3) -0.026(3)
N1 0.015(2) 0.028(2) 0.030(2) -0.0013(19) 0.0003(18) -0.0082(18)
N2 0.014(2) 0.024(2) 0.030(2) -0.0040(19) 0.0010(18) 0.0008(17)
N3 0.017(2) 0.031(2) 0.033(3) -0.010(2) -0.0084(19) -0.0014(18)
N4 0.022(2) 0.025(2) 0.040(3) -0.012(2) -0.006(2) -0.0037(19)
N5 0.022(2) 0.021(2) 0.030(2) -0.0075(19) -0.0033(19) -0.0024(18)
N6 0.017(2) 0.026(2) 0.028(2) -0.0068(19) -0.0016(18) -0.0056(18)
N7 0.025(3) 0.025(2) 0.033(3) -0.004(2) 0.001(2) -0.0082(19)
N8 0.024(2) 0.025(2) 0.031(3) -0.003(2) 0.000(2) -0.0016(19)
N9 0.019(2) 0.033(3) 0.030(3) -0.005(2) -0.0042(19) -0.0059(19)
N10 0.024(2) 0.025(2) 0.027(2) -0.0073(19) -0.0041(19) -0.0044(19)
N11 0.021(2) 0.029(2) 0.030(3) -0.010(2) -0.0036(19) 0.0006(19)
N12 0.015(2) 0.031(2) 0.025(2) -0.0060(19) -0.0003(17) -0.0091(18)
N13 0.018(2) 0.024(2) 0.025(2) -0.0063(18) 0.0001(18) -0.0042(18)
N14 0.020(2) 0.027(2) 0.027(2) -0.0057(19) -0.0012(18) -0.0093(19)
N15 0.020(2) 0.033(3) 0.024(2) -0.012(2) -0.0017(18) -0.0039(19)
N16 0.025(3) 0.032(3) 0.026(2) -0.008(2) -0.0054(19) -0.007(2)
C1 0.027(3) 0.031(3) 0.059(4) 0.013(3) 0.002(3) -0.006(3)
C2 0.041(4) 0.019(3) 0.077(5) 0.022(3) -0.006(4) 0.000(3)
C3 0.016(3) 0.035(3) 0.045(4) 0.003(3) -0.005(2) -0.001(2)
C4 0.021(3) 0.042(4) 0.053(4) -0.013(3) -0.011(3) -0.006(3)
C5 0.037(4) 0.043(4) 0.067(5) -0.020(3) -0.019(3) -0.011(3)
C6 0.030(3) 0.030(3) 0.054(4) -0.018(3) -0.013(3) -0.003(2)
C7 0.022(3) 0.030(3) 0.036(3) -0.009(2) -0.007(2) 0.003(2)
C8 0.022(3) 0.036(3) 0.039(3) -0.009(3) -0.006(2) -0.001(2)
C9 0.015(3) 0.031(3) 0.029(3) -0.007(2) -0.003(2) -0.006(2)
C10 0.031(3) 0.032(3) 0.041(4) -0.001(3) 0.000(3) -0.011(3)
C11 0.052(4) 0.023(3) 0.052(4) -0.004(3) 0.004(3) -0.004(3)
C12 0.033(3) 0.030(3) 0.046(4) 0.003(3) 0.003(3) 0.002(3)
C13 0.023(3) 0.046(4) 0.045(4) -0.006(3) -0.013(3) -0.009(3)
C14 0.036(4) 0.040(4) 0.049(4) -0.008(3) -0.017(3) -0.017(3)
C15 0.036(4) 0.030(3) 0.043(4) -0.008(3) -0.013(3) -0.009(3)
C16 0.022(3) 0.033(3) 0.043(4) -0.011(3) -0.006(3) -0.001(2)
C17 0.018(3) 0.053(4) 0.038(3) -0.008(3) -0.006(2) 0.002(3)
C18 0.015(3) 0.044(3) 0.031(3) -0.010(3) -0.002(2) -0.009(2)
C19 0.020(3) 0.027(3) 0.024(3) -0.008(2) 0.001(2) -0.005(2)
C20 0.020(3) 0.024(3) 0.027(3) -0.005(2) -0.004(2) -0.007(2)
C21 0.018(3) 0.022(3) 0.028(3) -0.002(2) -0.002(2) -0.003(2)
C22 0.029(3) 0.040(3) 0.032(3) -0.016(3) 0.009(2) -0.015(3)
C23 0.029(3) 0.044(4) 0.038(3) -0.020(3) 0.006(3) -0.018(3)
C24 0.028(3) 0.038(3) 0.025(3) -0.007(2) -0.004(2) -0.015(3)
C25 0.021(3) 0.037(3) 0.025(3) -0.007(2) 0.003(2) -0.011(2)
C26 0.017(3) 0.026(3) 0.027(3) -0.005(2) -0.002(2) -0.003(2)
C27 0.018(3) 0.024(3) 0.026(3) -0.004(2) -0.001(2) -0.007(2)
C28 0.022(3) 0.033(3) 0.021(3) -0.005(2) 0.001(2) -0.011(2)
C29 0.022(3) 0.034(3) 0.031(3) -0.013(2) -0.005(2) -0.001(2)
C30 0.023(3) 0.032(3) 0.034(3) -0.017(3) -0.007(2) 0.003(2)
C31 0.021(3) 0.032(3) 0.021(3) -0.010(2) 0.001(2) -0.002(2)
C32 0.024(3) 0.035(3) 0.027(3) -0.012(2) -0.007(2) 0.002(2)
C33 0.031(3) 0.025(3) 0.028(3) -0.007(2) -0.006(2) -0.001(2)
C34 0.033(3) 0.029(3) 0.030(3) -0.010(2) -0.010(2) -0.003(2)
C35 0.029(3) 0.032(3) 0.037(3) -0.014(3) -0.012(3) 0.000(2)
C36 0.023(3) 0.030(3) 0.023(3) -0.009(2) -0.004(2) -0.006(2)
C37 0.024(3) 0.043(3) 0.037(3) -0.023(3) -0.004(2) 0.001(3)
C38 0.019(3) 0.046(4) 0.034(3) -0.018(3) -0.005(2) -0.002(2)
C39 0.021(3) 0.031(3) 0.025(3) -0.008(2) -0.006(2) 0.000(2)
C40 0.037(4) 0.058(4) 0.024(3) -0.012(3) -0.007(3) 0.012(3)
C41 0.030(3) 0.030(3) 0.046(4) -0.002(3) -0.010(3) -0.009(3)
C42 0.064(5) 0.042(4) 0.069(6) 0.012(4) -0.014(4) -0.012(4)
C43 0.024(3) 0.039(3) 0.031(3) -0.005(3) -0.007(2) 0.006(2)
C45 0.043(4) 0.028(4) 0.088(7) 0.009(4) -0.034(4) -0.009(3)
C46 0.116(10) 0.028(5) 0.218(16) 0.002(7) -0.056(10) -0.013(5)
O8 0.022(2) 0.050(3) 0.031(2) -0.0078(19) -0.0074(17) 0.0070(18)
C44 0.040(4) 0.067(5) 0.028(3) 0.003(3) -0.007(3) 0.014(3)
O1M 0.069(4) 0.058(4) 0.076(4) -0.020(3) 0.002(3) -0.004(3)
C1M 0.153(12) 0.085(8) 0.061(6) -0.023(6) -0.046(7) 0.029(8)
O2M 0.153(8) 0.110(6) 0.066(4) -0.044(4) -0.064(5) 0.088(6)
C2M 0.23(2) 0.23(2) 0.095(11) -0.079(13) -0.079(13) 0.118(17)
O3MB 0.062(6) 0.069(6) 0.057(6) 0.002(5) 0.002(5) 0.019(5)
C3MB 0.15(3) 0.22(4) 0.57(9) -0.23(5) -0.23(5) 0.08(3)
O3MA 0.23(4) 0.12(2) 0.12(2) -0.056(18) 0.05(2) -0.07(2)
C3MA 0.020(9) 0.042(9) 0.006(6) 0.001(6) 0.003(6) 0.007(7)
O1W 0.56(6) 0.16(2) 0.18(2) 0.034(16) -0.14(3) -0.22(3)
O2W 0.028(9) 0.070(12) 0.22(3) 0.028(14) -0.021(11) -0.014(8)
O4M 0.147(14) 0.129(12) 0.130(12) -0.025(10) -0.035(11) -0.026(10)
C4M 0.100(17) 0.30(4) 0.13(2) -0.08(2) -0.045(15) 0.09(2)

loop_
_atom_type_symbol
_atom_type_description
_atom_type_scat_dispersion_real
_atom_type_scat_dispersion_imag
_atom_type_scat_source
C C 0.0033 0.0016 'International Tables Vol C Tables 4.2.6.8 and 6.1.1.4'
H H 0.0000 0.0000 'International Tables Vol C Tables 4.2.6.8 and 6.1.1.4'
N N 0.0061 0.0033 'International Tables Vol C Tables 4.2.6.8 and 6.1.1.4'
O O 0.0106 0.0060 'International Tables Vol C Tables 4.2.6.8 and 6.1.1.4'
Cu Cu 0.3201 1.2651 'International Tables Vol C Tables 4.2.6.8 and 6.1.1.4'

loop_
_geom_angle_atom_site_label_1
_geom_angle_atom_site_label_2
_geom_angle_atom_site_label_3
_geom_angle
_geom_angle_site_symmetry_1
_geom_angle_site_symmetry_3
N1 Cu1 N6 166.0(2) . .
N1 Cu1 O1 89.33(16) . .
N6 Cu1 O1 87.43(16) . .
N1 Cu1 N13 92.65(18) . .
N6 Cu1 N13 90.00(18) . .
O1 Cu1 N13 176.60(17) . .
N1 Cu1 N15 98.31(19) . .
N6 Cu1 N15 95.03(18) . .
O1 Cu1 N15 86.10(15) . .
N13 Cu1 N15 96.34(17) . .
N2 Cu2 N3 159.1(2) . .
N2 Cu2 O3 91.74(17) . 2_556
N3 Cu2 O3 92.76(17) . 2_556
N2 Cu2 O1 89.42(16) . .
N3 Cu2 O1 89.61(17) . .
O3 Cu2 O1 170.14(15) 2_556 .
N2 Cu2 O3 98.51(17) . .
N3 Cu2 O3 102.35(17) . .
O3 Cu2 O3 78.93(16) 2_556 .
O1 Cu2 O3 91.22(14) . .
N4 Cu3 N5 170.4(2) . .
N4 Cu3 O1 89.89(17) . .
N5 Cu3 O1 88.38(16) . .
N4 Cu3 O5 90.49(18) . .
N5 Cu3 O5 91.66(17) . .
O1 Cu3 O5 177.43(16) . .
N7 Cu4 N12 165.7(2) . .
N7 Cu4 O2 89.42(16) . .
N12 Cu4 O2 87.74(16) . .
N7 Cu4 N14 90.92(19) . .
N12 Cu4 N14 91.75(18) . .
O2 Cu4 N14 179.19(18) . .
N7 Cu4 N16 100.70(19) . 1_665
N12 Cu4 N16 92.97(18) . 1_665
O2 Cu4 N16 84.96(15) . 1_665
N14 Cu4 N16 95.69(17) . 1_665
N8 Cu5 N9 159.5(2) . .
N8 Cu5 O7 92.40(18) . .
N9 Cu5 O7 91.38(18) . .
N8 Cu5 O2 89.40(17) . .
N9 Cu5 O2 89.91(17) . .
O7 Cu5 O2 171.24(16) . .
N8 Cu5 O7 102.70(18) . 2_865
N9 Cu5 O7 97.75(17) . 2_865
O7 Cu5 O7 79.52(16) . 2_865
O2 Cu5 O7 91.72(14) . 2_865
N10 Cu6 N11 169.3(2) . .
N10 Cu6 O2 89.99(17) . .
N11 Cu6 O2 88.41(17) . .
N10 Cu6 O9 90.33(19) . .
N11 Cu6 O9 91.87(19) . .
O2 Cu6 O9 176.74(18) . .
Cu3 O1 Cu2 117.66(16) . .
Cu3 O1 Cu1 110.22(16) . .
Cu2 O1 Cu1 114.81(17) . .
Cu3 O1 H101 105.1(14) . .
Cu2 O1 H101 104.3(13) . .
Cu1 O1 H101 103.0(14) . .
Cu5 O2 Cu6 117.73(17) . .
Cu5 O2 Cu4 114.57(17) . .
Cu6 O2 Cu4 111.26(16) . .
Cu5 O2 H102 103.9(13) . .
Cu6 O2 H102 104.2(14) . .
Cu4 O2 H102 103.1(14) . .
C39 O3 Cu2 133.1(4) . 2_556
C39 O3 Cu2 125.7(3) . .
Cu2 O3 Cu2 101.07(16) 2_556 .
C41 O5 Cu3 105.3(4) . .
C43 O7 Cu5 133.3(4) . .
C43 O7 Cu5 125.9(4) . 2_865
Cu5 O7 Cu5 100.48(16) . 2_865
C45 O9 Cu6 106.3(5) . .
C1 N1 N2 106.7(5) . .
C1 N1 Cu1 132.6(4) . .
N2 N1 Cu1 120.6(3) . .
C3 N2 N1 109.0(4) . .
C3 N2 Cu2 130.8(4) . .
N1 N2 Cu2 120.0(3) . .
C4 N3 N4 107.7(5) . .
C4 N3 Cu2 131.4(4) . .
N4 N3 Cu2 120.4(3) . .
C6 N4 N3 107.7(5) . .
C6 N4 Cu3 130.7(4) . .
N3 N4 Cu3 121.5(3) . .
C7 N5 N6 108.2(4) . .
C7 N5 Cu3 131.7(4) . .
N6 N5 Cu3 119.6(3) . .
C9 N6 N5 107.7(4) . .
C9 N6 Cu1 133.2(4) . .
N5 N6 Cu1 118.4(3) . .
C10 N7 N8 107.1(5) . .
C10 N7 Cu4 132.0(4) . .
N8 N7 Cu4 120.5(3) . .
C12 N8 N7 107.9(5) . .
C12 N8 Cu5 132.4(4) . .
N7 N8 Cu5 119.6(4) . .
C13 N9 N10 107.5(5) . .
C13 N9 Cu5 131.8(4) . .
N10 N9 Cu5 120.4(3) . .
C15 N10 N9 107.5(5) . .
C15 N10 Cu6 130.6(4) . .
N9 N10 Cu6 121.9(3) . .
C16 N11 N12 109.0(5) . .
C16 N11 Cu6 130.6(4) . .
N12 N11 Cu6 120.2(4) . .
C18 N12 N11 106.7(5) . .
C18 N12 Cu4 134.6(4) . .
N11 N12 Cu4 118.1(3) . .
C23 N13 C19 117.6(5) . .
C23 N13 Cu1 121.7(4) . .
C19 N13 Cu1 120.1(4) . .
C24 N14 C28 118.2(4) . .
C24 N14 Cu4 121.2(4) . .
C28 N14 Cu4 120.6(4) . .
C33 N15 C29 116.7(5) . .
C33 N15 Cu1 118.3(4) . .
C29 N15 Cu1 117.9(4) . .
C34 N16 C38 116.6(5) . .
C34 N16 Cu4 114.3(4) . 1_445
C38 N16 Cu4 120.3(4) . 1_445
N1 C1 C2 111.7(5) . .
N1 C1 H1 124.2 . .
C2 C1 H1 124.2 . .
C1 C2 C3 103.0(5) . .
C1 C2 H2 128.5 . .
C3 C2 H2 128.5 . .
N2 C3 C2 109.7(5) . .
N2 C3 H3 125.2 . .
C2 C3 H3 125.2 . .
N3 C4 C5 110.4(6) . .
N3 C4 H4 124.8 . .
C5 C4 H4 124.8 . .
C6 C5 C4 104.3(6) . .
C6 C5 H5 127.9 . .
C4 C5 H5 127.9 . .
N4 C6 C5 110.0(6) . .
N4 C6 H6 125.0 . .
C5 C6 H6 125.0 . .
N5 C7 C8 109.5(5) . .
N5 C7 H7 125.2 . .
C8 C7 H7 125.2 . .
C9 C8 C7 104.8(5) . .
C9 C8 H8 127.6 . .
C7 C8 H8 127.6 . .
N6 C9 C8 109.7(5) . .
N6 C9 H9 125.2 . .
C8 C9 H9 125.2 . .
N7 C10 C11 110.7(5) . .
N7 C10 H10 124.7 . .
C11 C10 H10 124.7 . .
C10 C11 C12 103.8(6) . .
C10 C11 H11 128.1 . .
C12 C11 H11 128.1 . .
N8 C12 C11 110.6(6) . .
N8 C12 H12 124.7 . .
C11 C12 H12 124.7 . .
N9 C13 C14 110.4(6) . .
N9 C13 H13 124.8 . .
C14 C13 H13 124.8 . .
C13 C14 C15 104.7(5) . .
C13 C14 H14 127.6 . .
C15 C14 H14 127.6 . .
N10 C15 C14 109.9(6) . .
N10 C15 H15 125.0 . .
C14 C15 H15 125.0 . .
N11 C16 C17 108.9(5) . .
N11 C16 H16 125.6 . .
C17 C16 H16 125.6 . .
C18 C17 C16 105.2(5) . .
C18 C17 H17 127.4 . .
C16 C17 H17 127.4 . .
N12 C18 C17 110.1(5) . .
N12 C18 H18 124.9 . .
C17 C18 H18 124.9 . .
N13 C19 C20 123.6(5) . .
N13 C19 H19 118.2 . .
C20 C19 H19 118.2 . .
C19 C20 C21 118.8(5) . .
C19 C20 H20 120.6 . .
C21 C20 H20 120.6 . .
C22 C21 C20 117.4(5) . .
C22 C21 C26 121.9(5) . .
C20 C21 C26 120.7(5) . .
C23 C22 C21 120.0(5) . .
C23 C22 H22 120.0 . .
C21 C22 H22 120.0 . .
N13 C23 C22 122.5(6) . .
N13 C23 H23 118.7 . .
C22 C23 H23 118.7 . .
N14 C24 C25 122.1(5) . .
N14 C24 H24 118.9 . .
C25 C24 H24 118.9 . .
C24 C25 C26 119.6(5) . .
C24 C25 H25 120.2 . .
C26 C25 H25 120.2 . .
C27 C26 C25 118.2(5) . .
C27 C26 C21 121.1(5) . .
C25 C26 C21 120.7(5) . .
C26 C27 C28 118.8(5) . .
C26 C27 H27 120.6 . .
C28 C27 H27 120.6 . .
N14 C28 C27 123.0(5) . .
N14 C28 H28 118.5 . .
C27 C28 H28 118.5 . .
N15 C29 C30 123.4(6) . .
N15 C29 H29 118.3 . .
C30 C29 H29 118.3 . .
C29 C30 C31 119.3(5) . .
C29 C30 H30 120.3 . .
C31 C30 H30 120.3 . .
C30 C31 C32 117.6(5) . .
C30 C31 C36 120.5(5) . .
C32 C31 C36 121.9(5) . .
C33 C32 C31 118.8(5) . .
C33 C32 H32 120.6 . .
C31 C32 H32 120.6 . .
N15 C33 C32 124.0(5) . .
N15 C33 H33 118.0 . .
C32 C33 H33 118.0 . .
N16 C34 C35 123.7(6) . .
N16 C34 H34 118.1 . .
C35 C34 H34 118.1 . .
C34 C35 C36 119.7(6) . .
C34 C35 H35 120.2 . .
C36 C35 H35 120.2 . .
C37 C36 C35 116.9(5) . .
C37 C36 C31 121.6(5) . .
C35 C36 C31 121.5(5) . .
C36 C37 C38 119.4(6) . .
C36 C37 H37 120.3 . .
C38 C37 H37 120.3 . .
N16 C38 C37 123.7(6) . .
N16 C38 H38 118.2 . .
C37 C38 H38 118.2 . .
O4 C39 O3 123.2(5) . .
O4 C39 C40 119.3(5) . .
O3 C39 C40 117.5(5) . .
C39 C40 H40A 109.5 . .
C39 C40 H40B 109.5 . .
H40A C40 H40B 109.5 . .
C39 C40 H40C 109.5 . .
H40A C40 H40C 109.5 . .
H40B C40 H40C 109.5 . .
O6 C41 O5 122.0(6) . .
O6 C41 C42 122.8(7) . .
O5 C41 C42 115.3(6) . .
C41 C42 H42A 109.5 . .
C41 C42 H42B 109.5 . .
H42A C42 H42B 109.5 . .
C41 C42 H42C 109.5 . .
H42A C42 H42C 109.5 . .
H42B C42 H42C 109.5 . .
O8 C43 O7 122.8(5) . .
O8 C43 C44 120.8(6) . .
O7 C43 C44 116.4(5) . .
O10 C45 O9 123.0(7) . .
O10 C45 C46 122.8(9) . .
O9 C45 C46 114.2(10) . .
C45 C46 H46A 109.5 . .
C45 C46 H46B 109.5 . .
H46A C46 H46B 109.5 . .
C45 C46 H46C 109.5 . .
H46A C46 H46C 109.5 . .
H46B C46 H46C 109.5 . .
C43 C44 H44A 109.5 . .
C43 C44 H44B 109.5 . .
H44A C44 H44B 109.5 . .
C43 C44 H44C 109.5 . .
H44A C44 H44C 109.5 . .
H44B C44 H44C 109.5 . .
C1M O1M H1M 109.5 . .
O1M C1M H1M1 109.5 . .
O1M C1M H1M2 109.5 . .
H1M1 C1M H1M2 109.5 . .
O1M C1M H1M3 109.5 . .
H1M1 C1M H1M3 109.5 . .
H1M2 C1M H1M3 109.5 . .
C2M O2M H2M 109.5 . .
O2M C2M H2M1 109.5 . .
O2M C2M H2M2 109.5 . .
H2M1 C2M H2M2 109.5 . .
O2M C2M H2M3 109.5 . .
H2M1 C2M H2M3 109.5 . .
H2M2 C2M H2M3 109.5 . .
C3MA O3MA H3MA 109.5 . .
O3MA C3MA H3M4 109.5 . .
O3MA C3MA H3M5 109.5 . .
H3M4 C3MA H3M5 109.5 . .
O3MA C3MA H3M6 109.5 . .
H3M4 C3MA H3M6 109.5 . .
H3M5 C3MA H3M6 109.5 . .
H1W O1W H2W 102.8 . .
C4M O4M H4M 109.5 . .
O4M C4M H4M1 109.5 . .
O4M C4M H4M2 109.5 . .
H4M1 C4M H4M2 109.5 . .
O4M C4M H4M3 109.5 . .
H4M1 C4M H4M3 109.5 . .
H4M2 C4M H4M3 109.5 . .

loop_
_geom_bond_atom_site_label_1
_geom_bond_atom_site_label_2
_geom_bond_distance
_geom_bond_site_symmetry_2
Cu1 N1 1.964(5) .
Cu1 N6 1.979(5) .
Cu1 O1 2.006(3) .
Cu1 N13 2.020(4) .
Cu1 N15 2.348(5) .
Cu2 N2 1.956(4) .
Cu2 N3 1.965(5) .
Cu2 O3 1.976(4) 2_556
Cu2 O1 1.984(3) .
Cu2 O3 2.315(4) .
Cu3 N4 1.942(5) .
Cu3 N5 1.952(5) .
Cu3 O1 1.982(3) .
Cu3 O5 1.990(4) .
Cu4 N7 1.963(5) .
Cu4 N12 1.967(5) .
Cu4 O2 2.001(3) .
Cu4 N14 2.012(4) .
Cu4 N16 2.391(5) 1_665
Cu5 N8 1.958(5) .
Cu5 N9 1.964(5) .
Cu5 O7 1.969(4) .
Cu5 O2 1.981(4) .
Cu5 O7 2.284(4) 2_865
Cu6 N10 1.940(5) .
Cu6 N11 1.943(5) .
Cu6 O2 1.982(4) .
Cu6 O9 1.985(4) .
O1 H101 0.851(15) .
O2 H102 0.857(15) .
O3 C39 1.282(6) .
O3 Cu2 1.976(4) 2_556
O4 C39 1.244(6) .
O5 C41 1.291(8) .
O6 C41 1.231(8) .
O7 C43 1.292(7) .
O7 Cu5 2.284(4) 2_865
O9 C45 1.293(10) .
O10 C45 1.218(10) .
N1 C1 1.333(7) .
N1 N2 1.373(6) .
N2 C3 1.332(7) .
N3 C4 1.336(7) .
N3 N4 1.366(6) .
N4 C6 1.345(7) .
N5 C7 1.341(7) .
N5 N6 1.366(6) .
N6 C9 1.346(7) .
N7 C10 1.349(7) .
N7 N8 1.375(6) .
N8 C12 1.330(8) .
N9 C13 1.338(7) .
N9 N10 1.371(7) .
N10 C15 1.343(7) .
N11 C16 1.338(8) .
N11 N12 1.380(6) .
N12 C18 1.347(7) .
N13 C23 1.335(7) .
N13 C19 1.335(7) .
N14 C24 1.337(7) .
N14 C28 1.339(7) .
N15 C33 1.341(7) .
N15 C29 1.342(7) .
N16 C34 1.335(7) .
N16 C38 1.336(8) .
N16 Cu4 2.391(5) 1_445
C1 C2 1.390(9) .
C1 H1 0.9300 .
C2 C3 1.407(8) .
C2 H2 0.9300 .
C3 H3 0.9300 .
C4 C5 1.382(9) .
C4 H4 0.9300 .
C5 C6 1.378(9) .
C5 H5 0.9300 .
C6 H6 0.9300 .
C7 C8 1.386(8) .
C7 H7 0.9300 .
C8 C9 1.384(8) .
C8 H8 0.9300 .
C9 H9 0.9300 .
C10 C11 1.376(10) .
C10 H10 0.9300 .
C11 C12 1.392(9) .
C11 H11 0.9300 .
C12 H12 0.9300 .
C13 C14 1.372(9) .
C13 H13 0.9300 .
C14 C15 1.377(9) .
C14 H14 0.9300 .
C15 H15 0.9300 .
C16 C17 1.391(8) .
C16 H16 0.9300 .
C17 C18 1.382(9) .
C17 H17 0.9300 .
C18 H18 0.9300 .
C19 C20 1.383(7) .
C19 H19 0.9300 .
C20 C21 1.391(8) .
C20 H20 0.9300 .
C21 C22 1.390(8) .
C21 C26 1.489(7) .
C22 C23 1.381(8) .
C22 H22 0.9300 .
C23 H23 0.9300 .
C24 C25 1.387(7) .
C24 H24 0.9300 .
C25 C26 1.389(8) .
C25 H25 0.9300 .
C26 C27 1.381(7) .
C27 C28 1.390(7) .
C27 H27 0.9300 .
C28 H28 0.9300 .
C29 C30 1.383(8) .
C29 H29 0.9300 .
C30 C31 1.394(8) .
C30 H30 0.9300 .
C31 C32 1.395(8) .
C31 C36 1.498(7) .
C32 C33 1.382(8) .
C32 H32 0.9300 .
C33 H33 0.9300 .
C34 C35 1.383(8) .
C34 H34 0.9300 .
C35 C36 1.391(8) .
C35 H35 0.9300 .
C36 C37 1.388(8) .
C37 C38 1.390(8) .
C37 H37 0.9300 .
C38 H38 0.9300 .
C39 C40 1.517(8) .
C40 H40A 0.9600 .
C40 H40B 0.9600 .
C40 H40C 0.9600 .
C41 C42 1.509(9) .
C42 H42A 0.9600 .
C42 H42B 0.9600 .
C42 H42C 0.9600 .
C43 O8 1.234(7) .
C43 C44 1.521(8) .
C45 C46 1.539(11) .
C46 H46A 0.9600 .
C46 H46B 0.9600 .
C46 H46C 0.9600 .
C44 H44A 0.9600 .
C44 H44B 0.9600 .
C44 H44C 0.9600 .
O1M C1M 1.318(13) .
O1M H1M 0.8200 .
C1M H1M1 0.9600 .
C1M H1M2 0.9600 .
C1M H1M3 0.9600 .
O2M C2M 1.238(15) .
O2M H2M 0.8200 .
C2M H2M1 0.9600 .
C2M H2M2 0.9600 .
C2M H2M3 0.9600 .
O3MB C3MB 1.41(3) .
O3MB H3MB 0.8200 .
C3MB H3M1 0.9600 .
C3MB H3M2 0.9600 .
C3MB H3M3 0.9600 .
O3MA C3MA 1.41(4) .
O3MA H3MA 0.8200 .
C3MA H3M4 0.9600 .
C3MA H3M5 0.9600 .
C3MA H3M6 0.9600 .
O1W H1W 0.8014 .
O1W H2W 0.9787 .
O4M C4M 1.446(15) .
O4M H4M 0.8200 .
C4M H4M1 0.9600 .
C4M H4M2 0.9600 .
C4M H4M3 0.9600 .
